data_7157667
loop_
_publ_author_name
'Scheutz, Georg M.'
'Rowell, Jonathan L.'
'Wang, Fu-Sheng'
'Abboud, Khalil A.'
'Peng, Chi-How'
'Sumerlin, Brent S.'

_publ_section_title
;
 Synthesis of functional 1,2-dithiolanes from 1,3-bis-<i>tert</i>-butyl
 thioethers.
;
_journal_issue 33
_journal_name_full 'Organic &amp; biomolecular chemistry'
_journal_page_first 6509
_journal_page_last 6513
_journal_paper_doi 10.1039/d0ob01577f
_journal_volume 18
_journal_year 2020
_chemical_formula_sum 'C15 H30 O S2'
_chemical_formula_weight 290.51
_space_group_crystal_system orthorhombic
_space_group_IT_number 19
_space_group_name_Hall 'P 2ac 2ab'
_space_group_name_H-M_alt 'P 21 21 21'
_atom_sites_solution_hydrogens mixed
_atom_sites_solution_primary direct
_atom_sites_solution_secondary difmap
_audit_creation_method SHELXL-2018/3
_audit_update_record
;
2020-06-22 deposited with the CCDC.	2020-08-10 downloaded from the CCDC.
;
_cell_angle_alpha 90
_cell_angle_beta 90
_cell_angle_gamma 90
_cell_formula_units_Z 4
_cell_length_a 5.0392(2)
_cell_length_b 8.4897(3)
_cell_length_c 38.3953(13)
_cell_measurement_reflns_used 9965
_cell_measurement_temperature 173(2)
_cell_measurement_theta_max 28.0
_cell_measurement_theta_min 2.0
_cell_volume 1642.60(10)
_computing_cell_refinement 'Bruker APEX3 (Bruker, 2014)'
_computing_data_collection 'Bruker APEX3 (Bruker, 2014)'
_computing_data_reduction 'Bruker Apex3 SAINT (Bruker, 2014)'
_computing_molecular_graphics 'XP in SHELXTL-plus, Bruker 2014'
_computing_publication_material 'SHELXL2014/7, Sheldrick, G. M. 2014'
_computing_structure_refinement 'SHELXL2014/7, Sheldrick G. M. 2014'
_computing_structure_solution 'SHELXL2014/7, Sheldrick G. M. 2014'
_diffrn_ambient_temperature 173(2)
_diffrn_measured_fraction_theta_full 0.997
_diffrn_measured_fraction_theta_max 0.935
_diffrn_measurement_device_type 'Bruker D8 Venture'
_diffrn_measurement_method 'phi and omega scans'
_diffrn_radiation_type MoK\a
_diffrn_radiation_wavelength 0.71073
_diffrn_reflns_av_R_equivalents 0.0223
_diffrn_reflns_av_unetI/netI 0.0182
_diffrn_reflns_Laue_measured_fraction_full 0.997
_diffrn_reflns_Laue_measured_fraction_max 0.935
_diffrn_reflns_limit_h_max 7
_diffrn_reflns_limit_h_min -7
_diffrn_reflns_limit_k_max 12
_diffrn_reflns_limit_k_min -12
_diffrn_reflns_limit_l_max 55
_diffrn_reflns_limit_l_min -55
_diffrn_reflns_number 22184
_diffrn_reflns_point_group_measured_fraction_full 0.997
_diffrn_reflns_point_group_measured_fraction_max 0.912
_diffrn_reflns_theta_full 25.000
_diffrn_reflns_theta_max 31.154
_diffrn_reflns_theta_min 2.457
_diffrn_source 'I\mS microsource 3.0'
_exptl_absorpt_coefficient_mu 0.314
_exptl_absorpt_correction_T_max 0.9851
_exptl_absorpt_correction_T_min 0.9490
_exptl_absorpt_correction_type multi-scan
_exptl_absorpt_process_details 'Sheldrick, G. M., sadabs (2014). Acta Cryst. C71, 3--8.'
_exptl_crystal_colour yellow
_exptl_crystal_density_diffrn 1.175
_exptl_crystal_description plate
_exptl_crystal_F_000 640
_exptl_crystal_size_max 0.198
_exptl_crystal_size_mid 0.185
_exptl_crystal_size_min 0.052
_exptl_transmission_factor_max 0.5648
_exptl_transmission_factor_min 0.5159
_refine_diff_density_max 0.346
_refine_diff_density_min -0.201
_refine_diff_density_rms 0.038
_refine_ls_abs_structure_details
; 
 Flack x determined using 1758 quotients [(I+)-(I-)]/[(I+)+(I-)] 
 (Parsons, Flack and Wagner, Acta Cryst. B69 (2013) 249-259). 
;
_refine_ls_abs_structure_Flack -0.006(17)
_refine_ls_extinction_method none
_refine_ls_goodness_of_fit_ref 1.100
_refine_ls_hydrogen_treatment mixed
_refine_ls_matrix_type full
_refine_ls_number_parameters 168
_refine_ls_number_reflns 4854
_refine_ls_number_restraints 0
_refine_ls_restrained_S_all 1.100
_refine_ls_R_factor_all 0.0313
_refine_ls_R_factor_gt 0.0278
_refine_ls_shift/su_max 0.003
_refine_ls_shift/su_mean 0.000
_refine_ls_structure_factor_coef Fsqd
_refine_ls_weighting_details 'w=1/[\s^2^(Fo^2^)+(0.0301P)^2^+0.3170P] where P=(Fo^2^+2Fc^2^)/3'
_refine_ls_weighting_scheme calc
_refine_ls_wR_factor_gt 0.0689
_refine_ls_wR_factor_ref 0.0712
_reflns_Friedel_coverage 0.667
_reflns_Friedel_fraction_full 0.998
_reflns_Friedel_fraction_max 0.879
_reflns_number_gt 4580
_reflns_number_total 4854
_reflns_threshold_expression 'I > 2\s(I)'
_cod_data_source_file d0ob01577f2.cif
_cod_data_source_block georg7
_cod_depositor_comments 'Adding full bibliography for 7157667--7157668.cif.'
_cod_database_code 7157667
_shelx_shelxl_version_number 2018/3
_shelx_space_group_comment
; 
The symmetry employed for this shelxl refinement is uniquely defined 
by the following loop, which should always be used as a source of 
symmetry information in preference to the above space-group names. 
They are only intended as comments. 
;
_shelx_estimated_absorpt_t_min 0.941
_shelx_estimated_absorpt_t_max 0.984
_publcif_funding_html
;
;

loop_
_space_group_symop_operation_xyz
'x, y, z'
'x+1/2, -y+1/2, -z'
'-x, y+1/2, -z+1/2'
'-x+1/2, -y, z+1/2'

loop_
_atom_site_label
_atom_site_type_symbol
_atom_site_fract_x
_atom_site_fract_y
_atom_site_fract_z
_atom_site_U_iso_or_equiv
_atom_site_adp_type
_atom_site_occupancy
_atom_site_site_symmetry_order
_atom_site_calc_flag
_atom_site_refinement_flags_posn
_atom_site_refinement_flags_adp
_atom_site_refinement_flags_occupancy
_atom_site_disorder_assembly
_atom_site_disorder_group
S1 S 0.86879(9) -0.06353(5) 0.74445(2) 0.03066(10) Uani 1 1 d . . . . .
S2 S 0.65034(9) 0.14051(5) 0.75008(2) 0.03188(10) Uani 1 1 d . . . . .
O1 O 0.3489(2) 0.02864(16) 0.68462(3) 0.0315(3) Uani 1 1 d . . . . .
C1 C 0.7634(3) -0.09992(18) 0.69971(4) 0.0238(3) Uani 1 1 d . . . . .
H1A H 0.919444 -0.129478 0.685474 0.029 Uiso 1 1 calc R U . . .
H1B H 0.636881 -0.189100 0.699310 0.029 Uiso 1 1 calc R U . . .
C2 C 0.6301(3) 0.04702(18) 0.68379(3) 0.0214(3) Uani 1 1 d . . . . .
C3 C 0.7078(3) 0.19228(18) 0.70508(4) 0.0263(3) Uani 1 1 d . . . . .
H3A H 0.597746 0.283972 0.698354 0.032 Uiso 1 1 calc R U . . .
H3B H 0.896825 0.218916 0.701269 0.032 Uiso 1 1 calc R U . . .
C4 C 0.7111(3) 0.06225(19) 0.64562(4) 0.0233(3) Uani 1 1 d . . . . .
H4A H 0.905729 0.077177 0.644541 0.028 Uiso 1 1 calc R U . . .
H4B H 0.669602 -0.038119 0.633670 0.028 Uiso 1 1 calc R U . . .
C5 C 0.5794(3) 0.19583(19) 0.62562(4) 0.0258(3) Uani 1 1 d . . . . .
H5A H 0.605453 0.295748 0.638467 0.031 Uiso 1 1 calc R U . . .
H5B H 0.386208 0.175677 0.624121 0.031 Uiso 1 1 calc R U . . .
C6 C 0.6922(3) 0.2128(2) 0.58897(4) 0.0270(3) Uani 1 1 d . . . . .
H6A H 0.885981 0.230598 0.590625 0.032 Uiso 1 1 calc R U . . .
H6B H 0.664072 0.112901 0.576191 0.032 Uiso 1 1 calc R U . . .
C7 C 0.5689(3) 0.3467(2) 0.56827(4) 0.0266(3) Uani 1 1 d . . . . .
H7A H 0.588894 0.445797 0.581590 0.032 Uiso 1 1 calc R U . . .
H7B H 0.376619 0.326099 0.565535 0.032 Uiso 1 1 calc R U . . .
C8 C 0.6917(3) 0.3683(2) 0.53241(4) 0.0273(3) Uani 1 1 d . . . . .
H8A H 0.884248 0.387920 0.535140 0.033 Uiso 1 1 calc R U . . .
H8B H 0.670354 0.269434 0.519025 0.033 Uiso 1 1 calc R U . . .
C9 C 0.5703(3) 0.5029(2) 0.51177(4) 0.0268(3) Uani 1 1 d . . . . .
H9A H 0.588296 0.601411 0.525368 0.032 Uiso 1 1 calc R U . . .
H9B H 0.378526 0.482174 0.508596 0.032 Uiso 1 1 calc R U . . .
C10 C 0.6974(3) 0.52649(19) 0.47620(4) 0.0281(3) Uani 1 1 d . . . . .
H10A H 0.888794 0.548366 0.479425 0.034 Uiso 1 1 calc R U . . .
H10B H 0.681419 0.427471 0.462746 0.034 Uiso 1 1 calc R U . . .
C11 C 0.5748(3) 0.6598(2) 0.45522(4) 0.0272(3) Uani 1 1 d . . . . .
H11A H 0.585506 0.758299 0.468955 0.033 Uiso 1 1 calc R U . . .
H11B H 0.384679 0.636317 0.451279 0.033 Uiso 1 1 calc R U . . .
C12 C 0.7089(3) 0.6859(2) 0.42016(4) 0.0276(3) Uani 1 1 d . . . . .
H12A H 0.700744 0.586883 0.406592 0.033 Uiso 1 1 calc R U . . .
H12B H 0.898309 0.711085 0.424133 0.033 Uiso 1 1 calc R U . . .
C13 C 0.5838(3) 0.8176(2) 0.39883(4) 0.0278(3) Uani 1 1 d . . . . .
H13A H 0.397267 0.789405 0.393669 0.033 Uiso 1 1 calc R U . . .
H13B H 0.582043 0.915160 0.412971 0.033 Uiso 1 1 calc R U . . .
C14 C 0.7269(3) 0.8504(2) 0.36480(4) 0.0303(3) Uani 1 1 d . . . . .
H14A H 0.734289 0.752059 0.350980 0.036 Uiso 1 1 calc R U . . .
H14B H 0.911536 0.882649 0.369965 0.036 Uiso 1 1 calc R U . . .
C15 C 0.5944(4) 0.9781(2) 0.34317(5) 0.0401(4) Uani 1 1 d . . . . .
H15A H 0.699568 0.997593 0.322141 0.060 Uiso 1 1 calc R U . . .
H15B H 0.582502 1.075186 0.356881 0.060 Uiso 1 1 calc R U . . .
H15C H 0.415709 0.943747 0.336548 0.060 Uiso 1 1 calc R U . . .
H1 H 0.311(6) 0.029(3) 0.7036(7) 0.061(8) Uiso 1 1 d . . . . .

loop_
_atom_site_aniso_label
_atom_site_aniso_U_11
_atom_site_aniso_U_22
_atom_site_aniso_U_33
_atom_site_aniso_U_23
_atom_site_aniso_U_13
_atom_site_aniso_U_12
S1 0.0350(2) 0.03218(19) 0.02477(17) 0.00317(15) -0.00144(16) 0.00607(17)
S2 0.0424(2) 0.03190(19) 0.02133(16) -0.00313(15) 0.00323(18) 0.00570(17)
O1 0.0162(5) 0.0505(8) 0.0278(5) 0.0004(5) 0.0029(5) -0.0025(5)
C1 0.0248(7) 0.0230(7) 0.0235(6) -0.0005(5) 0.0029(5) -0.0012(6)
C2 0.0156(6) 0.0272(7) 0.0216(6) -0.0021(5) 0.0013(5) -0.0017(6)
C3 0.0338(8) 0.0237(7) 0.0214(6) -0.0012(5) 0.0002(6) 0.0011(6)
C4 0.0215(6) 0.0282(7) 0.0204(6) -0.0019(6) 0.0021(5) 0.0003(6)
C5 0.0231(7) 0.0323(8) 0.0222(6) 0.0000(6) 0.0014(5) 0.0010(6)
C6 0.0270(8) 0.0336(8) 0.0203(6) -0.0002(6) 0.0015(6) 0.0022(7)
C7 0.0265(7) 0.0306(8) 0.0226(6) -0.0004(6) 0.0017(5) 0.0004(6)
C8 0.0277(7) 0.0317(8) 0.0226(6) 0.0001(6) 0.0011(6) 0.0029(7)
C9 0.0259(7) 0.0288(7) 0.0257(7) -0.0004(6) 0.0016(6) -0.0001(6)
C10 0.0283(8) 0.0312(8) 0.0247(7) 0.0005(6) 0.0008(6) 0.0039(7)
C11 0.0258(7) 0.0276(8) 0.0280(7) 0.0011(6) 0.0011(6) 0.0010(6)
C12 0.0268(7) 0.0310(8) 0.0251(7) 0.0002(6) 0.0001(6) 0.0030(6)
C13 0.0277(8) 0.0273(7) 0.0285(7) 0.0004(6) 0.0000(6) 0.0011(6)
C14 0.0332(8) 0.0319(8) 0.0257(7) -0.0017(6) -0.0013(6) 0.0018(7)
C15 0.0520(12) 0.0370(9) 0.0313(8) 0.0047(7) -0.0029(8) 0.0013(9)

loop_
_atom_type_symbol
_atom_type_description
_atom_type_scat_dispersion_real
_atom_type_scat_dispersion_imag
_atom_type_scat_source
C C 0.0033 0.0016 'International Tables Vol C Tables 4.2.6.8 and 6.1.1.4'
H H 0.0000 0.0000 'International Tables Vol C Tables 4.2.6.8 and 6.1.1.4'
O O 0.0106 0.0060 'International Tables Vol C Tables 4.2.6.8 and 6.1.1.4'
S S 0.1246 0.1234 'International Tables Vol C Tables 4.2.6.8 and 6.1.1.4'

loop_
_geom_angle_atom_site_label_1
_geom_angle_atom_site_label_2
_geom_angle_atom_site_label_3
_geom_angle
_geom_angle_site_symmetry_1
_geom_angle_site_symmetry_3
_geom_angle_publ_flag
C1 S1 S2 94.91(5) . . ?
C3 S2 S1 91.05(5) . . ?
C2 O1 H1 106(2) . . ?
C2 C1 S1 111.28(10) . . ?
C2 C1 H1A 109.4 . . ?
S1 C1 H1A 109.4 . . ?
C2 C1 H1B 109.4 . . ?
S1 C1 H1B 109.4 . . ?
H1A C1 H1B 108.0 . . ?
O1 C2 C4 107.24(11) . . ?
O1 C2 C3 109.28(13) . . ?
C4 C2 C3 112.10(13) . . ?
O1 C2 C1 109.58(12) . . ?
C4 C2 C1 109.43(12) . . ?
C3 C2 C1 109.18(12) . . ?
C2 C3 S2 105.90(10) . . ?
C2 C3 H3A 110.6 . . ?
S2 C3 H3A 110.6 . . ?
C2 C3 H3B 110.6 . . ?
S2 C3 H3B 110.6 . . ?
H3A C3 H3B 108.7 . . ?
C5 C4 C2 115.53(12) . . ?
C5 C4 H4A 108.4 . . ?
C2 C4 H4A 108.4 . . ?
C5 C4 H4B 108.4 . . ?
C2 C4 H4B 108.4 . . ?
H4A C4 H4B 107.5 . . ?
C4 C5 C6 111.93(13) . . ?
C4 C5 H5A 109.2 . . ?
C6 C5 H5A 109.2 . . ?
C4 C5 H5B 109.2 . . ?
C6 C5 H5B 109.2 . . ?
H5A C5 H5B 107.9 . . ?
C7 C6 C5 113.63(13) . . ?
C7 C6 H6A 108.8 . . ?
C5 C6 H6A 108.8 . . ?
C7 C6 H6B 108.8 . . ?
C5 C6 H6B 108.8 . . ?
H6A C6 H6B 107.7 . . ?
C6 C7 C8 113.41(13) . . ?
C6 C7 H7A 108.9 . . ?
C8 C7 H7A 108.9 . . ?
C6 C7 H7B 108.9 . . ?
C8 C7 H7B 108.9 . . ?
H7A C7 H7B 107.7 . . ?
C9 C8 C7 113.52(14) . . ?
C9 C8 H8A 108.9 . . ?
C7 C8 H8A 108.9 . . ?
C9 C8 H8B 108.9 . . ?
C7 C8 H8B 108.9 . . ?
H8A C8 H8B 107.7 . . ?
C8 C9 C10 113.43(13) . . ?
C8 C9 H9A 108.9 . . ?
C10 C9 H9A 108.9 . . ?
C8 C9 H9B 108.9 . . ?
C10 C9 H9B 108.9 . . ?
H9A C9 H9B 107.7 . . ?
C11 C10 C9 113.74(13) . . ?
C11 C10 H10A 108.8 . . ?
C9 C10 H10A 108.8 . . ?
C11 C10 H10B 108.8 . . ?
C9 C10 H10B 108.8 . . ?
H10A C10 H10B 107.7 . . ?
C10 C11 C12 113.35(13) . . ?
C10 C11 H11A 108.9 . . ?
C12 C11 H11A 108.9 . . ?
C10 C11 H11B 108.9 . . ?
C12 C11 H11B 108.9 . . ?
H11A C11 H11B 107.7 . . ?
C11 C12 C13 113.48(14) . . ?
C11 C12 H12A 108.9 . . ?
C13 C12 H12A 108.9 . . ?
C11 C12 H12B 108.9 . . ?
C13 C12 H12B 108.9 . . ?
H12A C12 H12B 107.7 . . ?
C14 C13 C12 113.62(14) . . ?
C14 C13 H13A 108.8 . . ?
C12 C13 H13A 108.8 . . ?
C14 C13 H13B 108.8 . . ?
C12 C13 H13B 108.8 . . ?
H13A C13 H13B 107.7 . . ?
C13 C14 C15 113.10(15) . . ?
C13 C14 H14A 109.0 . . ?
C15 C14 H14A 109.0 . . ?
C13 C14 H14B 109.0 . . ?
C15 C14 H14B 109.0 . . ?
H14A C14 H14B 107.8 . . ?
C14 C15 H15A 109.5 . . ?
C14 C15 H15B 109.5 . . ?
H15A C15 H15B 109.5 . . ?
C14 C15 H15C 109.5 . . ?
H15A C15 H15C 109.5 . . ?
H15B C15 H15C 109.5 . . ?

loop_
_geom_bond_atom_site_label_1
_geom_bond_atom_site_label_2
_geom_bond_distance
_geom_bond_site_symmetry_2
_geom_bond_publ_flag
S1 C1 1.8240(16) . ?
S1 S2 2.0638(6) . ?
S2 C3 1.8063(15) . ?
O1 C2 1.4263(18) . ?
O1 H1 0.75(3) . ?
C1 C2 1.543(2) . ?
C1 H1A 0.9900 . ?
C1 H1B 0.9900 . ?
C2 C4 1.5266(19) . ?
C2 C3 1.530(2) . ?
C3 H3A 0.9900 . ?
C3 H3B 0.9900 . ?
C4 C5 1.522(2) . ?
C4 H4A 0.9900 . ?
C4 H4B 0.9900 . ?
C5 C6 1.525(2) . ?
C5 H5A 0.9900 . ?
C5 H5B 0.9900 . ?
C6 C7 1.520(2) . ?
C6 H6A 0.9900 . ?
C6 H6B 0.9900 . ?
C7 C8 1.521(2) . ?
C7 H7A 0.9900 . ?
C7 H7B 0.9900 . ?
C8 C9 1.519(2) . ?
C8 H8A 0.9900 . ?
C8 H8B 0.9900 . ?
C9 C10 1.522(2) . ?
C9 H9A 0.9900 . ?
C9 H9B 0.9900 . ?
C10 C11 1.521(2) . ?
C10 H10A 0.9900 . ?
C10 H10B 0.9900 . ?
C11 C12 1.522(2) . ?
C11 H11A 0.9900 . ?
C11 H11B 0.9900 . ?
C12 C13 1.523(2) . ?
C12 H12A 0.9900 . ?
C12 H12B 0.9900 . ?
C13 C14 1.518(2) . ?
C13 H13A 0.9900 . ?
C13 H13B 0.9900 . ?
C14 C15 1.520(2) . ?
C14 H14A 0.9900 . ?
C14 H14B 0.9900 . ?
C15 H15A 0.9800 . ?
C15 H15B 0.9800 . ?
C15 H15C 0.9800 . ?

loop_
_geom_hbond_atom_site_label_D
_geom_hbond_atom_site_label_H
_geom_hbond_atom_site_label_A
_geom_hbond_distance_DH
_geom_hbond_distance_HA
_geom_hbond_distance_DA
_geom_hbond_angle_DHA
_geom_hbond_site_symmetry_A
_geom_hbond_publ_flag
O1 H1 S1 0.75(3) 2.84(3) 3.4264(13) 137(3) 1_455 yes
O1 H1 S2 0.75(3) 2.65(3) 3.0866(13) 119(3) . yes
